data_4309965
loop_
_publ_author_name
'Maria Pia Donzello'
'Rita Agostinetto'
'Svetlana S. Ivanova'
'Masato Fujimori'
'Yosuke Suzuki'
'Hirofumi Yoshikawa'
'Jing Shen'
'Kunio Awaga'
'Claudio Ercolani'
'Karl M. Kadish'
'Pavel A. Stuzhin'

_publ_section_title
;
Tetrakis(thiadiazole)porphyrazines. 4. Direct Template Synthesis,
Structure, General Physicochemical Behavior, and Redox Properties of AlIII,
GaIII, and InIII Complexes
;
_journal_name_full 'Inorganic Chemistry'
_journal_page_first 8539
_journal_page_last 8551
_journal_paper_doi 10.1021/ic050866b
_journal_volume 44
_journal_year 2005
_chemical_formula_sum 'C16 Cl Ga N16 S4'
_chemical_formula_weight 649.73
_chemical_name_common Porphyrazinegalliumchloride
_space_group_IT_number 2
_symmetry_cell_setting triclinic
_symmetry_space_group_name_Hall '-P 1'
_symmetry_space_group_name_H-M 'P -1'
_atom_sites_solution_hydrogens geom
_atom_sites_solution_primary direct
_atom_sites_solution_secondary difmap
_audit_creation_method SHELXL-97
_cell_angle_alpha 70.663(6)
_cell_angle_beta 79.788(8)
_cell_angle_gamma 89.991(9)
_cell_formula_units_Z 4
_cell_length_a 12.429(3)
_cell_length_b 12.430(3)
_cell_length_c 13.851(3)
_cell_measurement_reflns_used 4493
_cell_measurement_temperature 173(2)
_cell_measurement_theta_max 27.4835
_cell_measurement_theta_min 3.0631
_cell_volume 1983.2(8)
_computing_molecular_graphics 'ORTEP 3 for windows'
_computing_structure_refinement 'SHELXL-97 (Sheldrick, 1997)'
_computing_structure_solution 'SHELXS-97 (Sheldrick, 1990)'
_diffrn_ambient_temperature 173(2)
_diffrn_measured_fraction_theta_full 0.958
_diffrn_measured_fraction_theta_max 0.958
_diffrn_measurement_device_type 'Rigaku Mercury CCD'
_diffrn_radiation_monochromator graphite
_diffrn_radiation_source 'fine-focus sealed tube'
_diffrn_radiation_type MoK\a
_diffrn_radiation_wavelength 0.71070
_diffrn_reflns_av_R_equivalents 0.0464
_diffrn_reflns_av_sigmaI/netI 0.0768
_diffrn_reflns_limit_h_max 16
_diffrn_reflns_limit_h_min -15
_diffrn_reflns_limit_k_max 13
_diffrn_reflns_limit_k_min -16
_diffrn_reflns_limit_l_max 17
_diffrn_reflns_limit_l_min -17
_diffrn_reflns_number 16022
_diffrn_reflns_theta_full 27.50
_diffrn_reflns_theta_max 27.50
_diffrn_reflns_theta_min 3.06
_exptl_absorpt_coefficient_mu 1.997
_exptl_absorpt_correction_T_max 0.6908
_exptl_absorpt_correction_T_min 0.6908
_exptl_absorpt_correction_type multi-scan
_exptl_crystal_colour purple
_exptl_crystal_density_diffrn 2.176
_exptl_crystal_density_method 'not measured'
_exptl_crystal_description block
_exptl_crystal_F_000 1280
_exptl_crystal_size_max 0.20
_exptl_crystal_size_mid 0.20
_exptl_crystal_size_min 0.15
_refine_diff_density_max 1.079
_refine_diff_density_min -0.581
_refine_diff_density_rms 0.134
_refine_ls_extinction_method none
_refine_ls_goodness_of_fit_ref 1.010
_refine_ls_hydrogen_treatment none
_refine_ls_matrix_type full
_refine_ls_number_parameters 685
_refine_ls_number_reflns 8707
_refine_ls_number_restraints 0
_refine_ls_restrained_S_all 1.010
_refine_ls_R_factor_all 0.0862
_refine_ls_R_factor_gt 0.0489
_refine_ls_shift/su_max 0.001
_refine_ls_shift/su_mean 0.000
_refine_ls_structure_factor_coef Fsqd
_refine_ls_weighting_details 'calc w=1/[\s^2^(Fo^2^)+(0.0581P)^2^+0.0000P] where P=(Fo^2^+2Fc^2^)/3'
_refine_ls_weighting_scheme calc
_refine_ls_wR_factor_gt 0.1074
_refine_ls_wR_factor_ref 0.1260
_reflns_number_gt 5603
_reflns_number_total 8707
_reflns_threshold_expression >2sigma(I)
_cod_data_source_file ic050866bsi20050817_100130.cif
_cod_data_source_block TTDPzGaCl
_cod_depositor_comments
;
The following automatic conversions were performed:
'_exptl_absorpt_correction_type' value 'Multi-scan' changed to
'multi-scan' according to
'/home/saulius/struct/CIF-dictionaries/cif_core.dic' dictionary named
'cif_core.dic' version 2.4.1 from 2010-06-29.

Automatic conversion script
Id: cif_fix_enum 1527 2010-12-29 10:47:43Z saulius 
;
_cod_original_cell_volume 1983.3(7)
_cod_database_code 4309965

loop_
_symmetry_equiv_pos_as_xyz
'x, y, z'
'-x, -y, -z'

loop_
_atom_site_label
_atom_site_type_symbol
_atom_site_fract_x
_atom_site_fract_y
_atom_site_fract_z
_atom_site_U_iso_or_equiv
_atom_site_adp_type
_atom_site_occupancy
_atom_site_symmetry_multiplicity
_atom_site_calc_flag
_atom_site_refinement_flags
_atom_site_disorder_assembly
_atom_site_disorder_group
Ga1 Ga 0.57707(4) 0.41975(4) 0.33428(4) 0.01132(13) Uani 1 1 d . . .
Ga2 Ga 1.11015(4) -0.01555(4) 0.16511(4) 0.01141(13) Uani 1 1 d . . .
S3 S 0.66502(9) 0.24282(10) 0.10948(10) 0.0172(3) Uani 1 1 d . . .
S4 S 1.02227(9) 0.16292(10) 0.39221(10) 0.0179(3) Uani 1 1 d . . .
S6 S 1.35644(10) 0.46251(10) 0.10765(10) 0.0182(3) Uani 1 1 d . . .
S7 S 0.88764(9) -0.45168(10) 0.10696(10) 0.0172(3) Uani 1 1 d . . .
S9 S 0.10769(9) 0.63143(10) 0.39341(10) 0.0176(3) Uani 1 1 d . . .
S10 S 1.57454(9) -0.23743(10) 0.12761(10) 0.0171(3) Uani 1 1 d . . .
Cl1 Cl 0.61043(8) 0.48671(9) 0.16335(8) 0.0143(2) Uani 1 1 d . . .
N11 N 1.4077(3) 0.3399(3) 0.1103(3) 0.0155(8) Uani 1 1 d . . .
C7 C 1.3003(4) 0.1566(4) 0.1236(3) 0.0130(9) Uani 1 1 d . . .
N9 N 0.7836(3) 0.2881(3) 0.1227(3) 0.0157(8) Uani 1 1 d . . .
N1 N 0.1376(3) 0.5076(3) 0.3825(3) 0.0155(8) Uani 1 1 d . . .
C5 C 0.3892(3) 0.2518(4) 0.3662(3) 0.0124(9) Uani 1 1 d . . .
C8 C 1.1375(4) 0.2370(4) 0.1318(3) 0.0144(9) Uani 1 1 d . . .
N17 N 0.6533(3) 0.1460(3) 0.3720(3) 0.0153(8) Uani 1 1 d . . .
N2 N 0.2289(3) 0.6843(3) 0.3935(3) 0.0141(8) Uani 1 1 d . . .
N6 N 0.4992(3) 0.2669(3) 0.3668(3) 0.0130(8) Uani 1 1 d . . .
C11 C 0.8923(4) 0.3023(4) 0.3739(4) 0.0140(9) Uani 1 1 d . . .
N10 N 0.6919(3) 0.1141(3) 0.1078(3) 0.0170(9) Uani 1 1 d . . .
C4 C 0.4114(3) 0.5835(4) 0.3811(3) 0.0124(9) Uani 1 1 d . . .
N15 N 0.9022(3) 0.1124(3) 0.3863(3) 0.0157(8) Uani 1 1 d . . .
N4 N 0.4835(3) 0.6590(3) 0.3863(3) 0.0134(8) Uani 1 1 d . . .
N13 N 1.3774(3) 0.0835(3) 0.1232(3) 0.0126(8) Uani 1 1 d . . .
N18 N 0.7119(3) 0.3360(3) 0.3658(3) 0.0116(8) Uani 1 1 d . . .
C12 C 0.7260(4) 0.2239(4) 0.3706(3) 0.0119(9) Uani 1 1 d . . .
N19 N 1.1879(3) 0.1381(3) 0.1319(3) 0.0119(8) Uani 1 1 d . . .
N5 N 0.3117(3) 0.3238(3) 0.3659(3) 0.0142(8) Uani 1 1 d . . .
N14 N 1.0326(3) 0.2550(3) 0.1350(3) 0.0125(8) Uani 1 1 d . . .
C9 C 1.2206(3) 0.3226(4) 0.1247(4) 0.0142(10) Uani 1 1 d . . .
N3 N 0.4293(3) 0.4771(3) 0.3715(3) 0.0119(8) Uani 1 1 d . . .
C13 C 0.8400(3) 0.2016(4) 0.3769(4) 0.0139(10) Uani 1 1 d . . .
N12 N 1.2265(3) 0.4322(3) 0.1177(3) 0.0164(9) Uani 1 1 d . . .
C6 C 0.5499(4) 0.1667(4) 0.3702(4) 0.0150(10) Uani 1 1 d . . .
C14 C 0.8111(4) 0.3876(4) 0.3659(3) 0.0143(10) Uani 1 1 d . . .
N16 N 0.9973(3) 0.2946(3) 0.3822(3) 0.0200(9) Uani 1 1 d . . .
C1 C 0.2455(4) 0.5055(4) 0.3773(4) 0.0143(10) Uani 1 1 d . . .
C10 C 1.3211(4) 0.2727(4) 0.1195(4) 0.0135(9) Uani 1 1 d . . .
C2 C 0.2953(3) 0.6025(4) 0.3844(3) 0.0122(9) Uani 1 1 d . . .
C3 C 0.3301(3) 0.4265(4) 0.3701(3) 0.0126(9) Uani 1 1 d . . .
Cl2 Cl 1.07664(9) -0.08141(9) 0.33582(8) 0.0144(2) Uani 1 1 d . . .
N29 N 1.0131(3) -0.4279(3) 0.1178(3) 0.0144(8) Uani 1 1 d . . .
N20 N 0.6415(3) 0.5461(3) 0.3715(3) 0.0127(8) Uani 1 1 d . . .
N26 N 1.0453(3) -0.1427(3) 0.1289(3) 0.0120(8) Uani 1 1 d . . .
N30 N 0.8346(3) -0.3312(3) 0.1082(3) 0.0158(8) Uani 1 1 d . . .
N27 N 1.1994(3) -0.2640(3) 0.1356(3) 0.0140(8) Uani 1 1 d . . .
C20 C 0.9364(3) -0.1560(4) 0.1214(3) 0.0105(9) Uani 1 1 d . . .
C17 C 0.9604(4) 0.1789(4) 0.1326(3) 0.0129(9) Uani 1 1 d . . .
C15 C 0.7728(3) 0.6773(4) 0.3713(4) 0.0130(9) Uani 1 1 d . . .
C18 C 1.3567(4) -0.0219(4) 0.1258(4) 0.0148(10) Uani 1 1 d . . .
C21 C 1.0970(4) -0.2425(4) 0.1308(4) 0.0136(9) Uani 1 1 d . . .
N28 N 0.8599(3) -0.0813(3) 0.1168(3) 0.0129(8) Uani 1 1 d . . .
N22 N 0.9763(3) 0.0690(3) 0.1301(3) 0.0127(8) Uani 1 1 d . . .
N21 N 0.8312(3) 0.4926(3) 0.3630(3) 0.0134(8) Uani 1 1 d . . .
C16 C 0.7537(4) 0.5651(4) 0.3654(4) 0.0142(9) Uani 1 1 d . . .
N23 N 1.2572(3) -0.0747(3) 0.1315(3) 0.0109(8) Uani 1 1 d . . .
C29 C 1.0165(4) -0.3230(4) 0.1235(4) 0.0133(9) Uani 1 1 d . . .
C22 C 0.6711(4) 0.7243(4) 0.3822(4) 0.0157(10) Uani 1 1 d . . .
C24 C 0.4664(4) 0.0821(4) 0.3734(4) 0.0138(9) Uani 1 1 d . . .
C31 C 1.4405(3) -0.1033(4) 0.1259(4) 0.0133(9) Uani 1 1 d . . .
N31 N 1.4523(3) -0.2916(3) 0.1338(3) 0.0170(9) Uani 1 1 d . . .
C26 C 0.7966(3) 0.1056(4) 0.1182(4) 0.0131(9) Uani 1 1 d . . .
N32 N 1.5474(3) -0.1074(3) 0.1228(3) 0.0178(9) Uani 1 1 d . . .
C27 C 0.8463(4) 0.2014(4) 0.1268(3) 0.0134(9) Uani 1 1 d . . .
C25 C 0.3680(4) 0.1354(4) 0.3696(4) 0.0154(10) Uani 1 1 d . . .
C28 C 0.8796(4) 0.0216(4) 0.1206(4) 0.0143(10) Uani 1 1 d . . .
C30 C 0.9176(4) -0.2687(4) 0.1165(3) 0.0120(9) Uani 1 1 d . . .
C23 C 0.5895(3) 0.6414(4) 0.3804(3) 0.0119(9) Uani 1 1 d . . .
C32 C 1.3874(3) -0.2052(4) 0.1326(3) 0.0122(9) Uani 1 1 d . . .
C33 C 1.2728(3) -0.1856(4) 0.1338(3) 0.0114(9) Uani 1 1 d . . .
S11 S 0.80443(9) 0.85644(10) 0.38600(10) 0.0176(3) Uani 1 1 d . . .
S12 S 0.33245(9) -0.05313(10) 0.37775(10) 0.0169(3) Uani 1 1 d . . .
N33 N 0.8579(3) 0.7407(3) 0.3717(3) 0.0164(9) Uani 1 1 d . . .
N35 N 0.4614(3) -0.0261(3) 0.3783(3) 0.0189(9) Uani 1 1 d . . .
N36 N 0.2816(3) 0.0703(3) 0.3720(3) 0.0164(9) Uani 1 1 d . . .
N34 N 0.6745(3) 0.8266(3) 0.3925(3) 0.0175(9) Uani 1 1 d . . .

loop_
_atom_site_aniso_label
_atom_site_aniso_U_11
_atom_site_aniso_U_22
_atom_site_aniso_U_33
_atom_site_aniso_U_23
_atom_site_aniso_U_13
_atom_site_aniso_U_12
Ga1 0.0095(3) 0.0102(2) 0.0157(3) -0.0058(2) -0.0033(2) 0.00075(19)
Ga2 0.0096(3) 0.0095(2) 0.0167(3) -0.0062(2) -0.0029(2) 0.00104(19)
S3 0.0127(6) 0.0162(6) 0.0267(7) -0.0112(5) -0.0060(5) 0.0052(5)
S4 0.0128(6) 0.0176(6) 0.0273(7) -0.0109(5) -0.0069(5) 0.0050(5)
S6 0.0162(6) 0.0127(6) 0.0279(7) -0.0088(5) -0.0061(5) -0.0001(5)
S7 0.0148(6) 0.0118(6) 0.0277(7) -0.0096(5) -0.0054(5) 0.0000(5)
S9 0.0114(6) 0.0157(6) 0.0284(7) -0.0099(5) -0.0056(5) 0.0035(5)
S10 0.0125(6) 0.0139(6) 0.0251(7) -0.0060(5) -0.0049(5) 0.0033(5)
Cl1 0.0133(5) 0.0154(5) 0.0153(5) -0.0061(4) -0.0029(4) 0.0008(4)
N11 0.0096(19) 0.017(2) 0.020(2) -0.0068(17) -0.0023(16) 0.0018(16)
C7 0.014(2) 0.013(2) 0.014(2) -0.0060(18) -0.0029(18) 0.0005(18)
N9 0.0108(19) 0.014(2) 0.024(2) -0.0093(17) -0.0042(16) 0.0013(16)
N1 0.012(2) 0.0098(19) 0.025(2) -0.0066(17) -0.0039(16) -0.0002(15)
C5 0.010(2) 0.011(2) 0.017(2) -0.0055(18) -0.0035(18) -0.0018(17)
C8 0.014(2) 0.015(2) 0.015(2) -0.0063(19) -0.0025(19) 0.0012(18)
N17 0.015(2) 0.0104(19) 0.024(2) -0.0071(16) -0.0091(17) 0.0010(15)
N2 0.0122(19) 0.0121(19) 0.018(2) -0.0061(16) -0.0008(16) 0.0002(15)
N6 0.0081(18) 0.0124(19) 0.018(2) -0.0045(16) -0.0018(15) -0.0005(15)
C11 0.014(2) 0.013(2) 0.017(2) -0.0087(19) -0.0019(19) 0.0010(18)
N10 0.013(2) 0.017(2) 0.025(2) -0.0097(18) -0.0067(17) 0.0039(16)
C4 0.013(2) 0.009(2) 0.017(2) -0.0054(18) -0.0021(18) 0.0006(17)
N15 0.012(2) 0.014(2) 0.023(2) -0.0078(17) -0.0041(16) 0.0028(16)
N4 0.0126(19) 0.0076(18) 0.022(2) -0.0070(16) -0.0048(16) 0.0022(15)
N13 0.0115(19) 0.0076(18) 0.019(2) -0.0059(16) 0.0003(16) -0.0003(15)
N18 0.0105(18) 0.0086(18) 0.019(2) -0.0073(16) -0.0046(15) 0.0011(14)
C12 0.014(2) 0.008(2) 0.014(2) -0.0056(18) -0.0015(18) 0.0021(17)
N19 0.0126(19) 0.0090(18) 0.0144(19) -0.0040(15) -0.0033(15) 0.0030(15)
N5 0.0107(19) 0.0113(19) 0.021(2) -0.0059(16) -0.0018(16) -0.0005(15)
N14 0.0084(18) 0.0100(18) 0.021(2) -0.0066(16) -0.0047(16) 0.0028(15)
C9 0.009(2) 0.017(2) 0.018(2) -0.008(2) -0.0017(18) -0.0016(18)
N3 0.0115(19) 0.0094(18) 0.016(2) -0.0062(15) -0.0008(15) -0.0026(15)
C13 0.009(2) 0.013(2) 0.022(3) -0.0100(19) -0.0003(19) -0.0002(18)
N12 0.017(2) 0.0074(18) 0.027(2) -0.0071(17) -0.0071(17) 0.0012(15)
C6 0.017(2) 0.010(2) 0.020(2) -0.0068(19) -0.0054(19) 0.0023(18)
C14 0.011(2) 0.018(2) 0.014(2) -0.0058(19) -0.0020(18) 0.0034(19)
N16 0.013(2) 0.021(2) 0.030(2) -0.0136(19) -0.0031(18) 0.0015(17)
C1 0.011(2) 0.014(2) 0.019(2) -0.0053(19) -0.0043(19) -0.0001(18)
C10 0.010(2) 0.014(2) 0.018(2) -0.0067(19) -0.0039(18) -0.0001(18)
C2 0.010(2) 0.012(2) 0.012(2) -0.0018(18) -0.0018(17) 0.0020(17)
C3 0.008(2) 0.014(2) 0.016(2) -0.0058(19) -0.0001(18) -0.0038(18)
Cl2 0.0140(6) 0.0138(5) 0.0163(6) -0.0062(4) -0.0026(4) 0.0004(4)
N29 0.0128(19) 0.0087(19) 0.023(2) -0.0065(16) -0.0028(16) -0.0002(15)
N20 0.0095(19) 0.0123(19) 0.018(2) -0.0077(16) -0.0029(15) 0.0017(15)
N26 0.0126(19) 0.0101(19) 0.015(2) -0.0060(15) -0.0039(15) 0.0004(15)
N30 0.014(2) 0.012(2) 0.022(2) -0.0063(17) -0.0028(17) 0.0019(16)
N27 0.0116(19) 0.0113(19) 0.020(2) -0.0088(16) 0.0023(16) 0.0002(15)
C20 0.013(2) 0.008(2) 0.010(2) -0.0031(17) 0.0000(17) -0.0001(17)
C17 0.014(2) 0.012(2) 0.014(2) -0.0049(18) -0.0033(18) 0.0017(18)
C15 0.010(2) 0.011(2) 0.021(2) -0.0084(19) -0.0054(19) 0.0009(17)
C18 0.014(2) 0.015(2) 0.015(2) -0.0050(19) -0.0012(19) 0.0010(19)
C21 0.013(2) 0.010(2) 0.019(2) -0.0045(18) -0.0043(18) 0.0013(18)
N28 0.0079(19) 0.0116(19) 0.021(2) -0.0074(16) -0.0026(16) 0.0005(15)
N22 0.0106(19) 0.0105(18) 0.018(2) -0.0051(16) -0.0036(15) -0.0006(15)
N21 0.0121(19) 0.0114(19) 0.020(2) -0.0094(16) -0.0032(16) 0.0017(15)
C16 0.010(2) 0.017(2) 0.016(2) -0.0061(19) -0.0036(18) 0.0004(18)
N23 0.0063(17) 0.0090(18) 0.019(2) -0.0078(15) -0.0014(15) 0.0016(14)
C29 0.011(2) 0.014(2) 0.018(2) -0.0094(19) -0.0013(18) 0.0017(18)
C22 0.019(2) 0.015(2) 0.015(2) -0.0061(19) -0.0039(19) -0.0010(19)
C24 0.017(2) 0.008(2) 0.017(2) -0.0024(18) -0.0058(19) -0.0028(18)
C31 0.011(2) 0.012(2) 0.016(2) -0.0040(18) -0.0017(18) -0.0003(18)
N31 0.014(2) 0.018(2) 0.022(2) -0.0103(17) -0.0056(17) 0.0040(16)
C26 0.008(2) 0.017(2) 0.018(2) -0.0097(19) -0.0020(18) 0.0032(18)
N32 0.011(2) 0.019(2) 0.023(2) -0.0077(18) -0.0034(16) 0.0032(16)
C27 0.012(2) 0.014(2) 0.014(2) -0.0061(19) -0.0026(18) 0.0037(18)
C25 0.021(3) 0.011(2) 0.018(2) -0.0090(19) -0.005(2) 0.0011(19)
C28 0.013(2) 0.014(2) 0.018(2) -0.0078(19) -0.0034(19) 0.0002(18)
C30 0.014(2) 0.006(2) 0.015(2) -0.0025(18) -0.0042(18) 0.0013(17)
C23 0.012(2) 0.011(2) 0.017(2) -0.0088(18) -0.0038(18) 0.0046(17)
C32 0.006(2) 0.013(2) 0.018(2) -0.0062(19) -0.0018(18) -0.0001(17)
C33 0.011(2) 0.007(2) 0.015(2) -0.0007(17) -0.0068(18) 0.0023(17)
S11 0.0142(6) 0.0128(6) 0.0284(7) -0.0107(5) -0.0035(5) -0.0017(5)
S12 0.0160(6) 0.0115(6) 0.0251(7) -0.0074(5) -0.0065(5) -0.0006(5)
N33 0.015(2) 0.0109(19) 0.025(2) -0.0090(17) -0.0038(17) 0.0002(16)
N35 0.015(2) 0.018(2) 0.025(2) -0.0068(18) -0.0055(17) 0.0002(17)
N36 0.013(2) 0.018(2) 0.022(2) -0.0112(17) -0.0040(16) 0.0031(16)
N34 0.014(2) 0.015(2) 0.023(2) -0.0072(17) -0.0006(17) -0.0027(16)

loop_
_atom_type_symbol
_atom_type_description
_atom_type_scat_dispersion_real
_atom_type_scat_dispersion_imag
_atom_type_scat_source
C C 0.0033 0.0016 'International Tables Vol C Tables 4.2.6.8 and 6.1.1.4'
N N 0.0061 0.0033 'International Tables Vol C Tables 4.2.6.8 and 6.1.1.4'
S S 0.1246 0.1234 'International Tables Vol C Tables 4.2.6.8 and 6.1.1.4'
Ga Ga 0.2307 1.6083 'International Tables Vol C Tables 4.2.6.8 and 6.1.1.4'
Cl Cl 0.1484 0.1585 'International Tables Vol C Tables 4.2.6.8 and 6.1.1.4'

loop_
_geom_angle_atom_site_label_1
_geom_angle_atom_site_label_2
_geom_angle_atom_site_label_3
_geom_angle
_geom_angle_site_symmetry_1
_geom_angle_site_symmetry_3
_geom_angle_publ_flag
N6 Ga1 N18 87.40(14) . . ?
N6 Ga1 N3 87.15(14) . . ?
N18 Ga1 N3 154.64(15) . . ?
N6 Ga1 N20 154.29(15) . . ?
N18 Ga1 N20 87.24(14) . . ?
N3 Ga1 N20 87.01(14) . . ?
N6 Ga1 Cl1 103.06(11) . . ?
N18 Ga1 Cl1 102.31(11) . . ?
N3 Ga1 Cl1 103.05(11) . . ?
N20 Ga1 Cl1 102.65(11) . . ?
N23 Ga2 N19 87.67(14) . . ?
N23 Ga2 N22 154.71(15) . . ?
N19 Ga2 N22 87.04(14) . . ?
N23 Ga2 N26 87.31(14) . . ?
N19 Ga2 N26 154.45(15) . . ?
N22 Ga2 N26 86.89(15) . . ?
N23 Ga2 Cl2 101.92(11) . . ?
N19 Ga2 Cl2 103.03(11) . . ?
N22 Ga2 Cl2 103.36(11) . . ?
N26 Ga2 Cl2 102.51(11) . . ?
N9 S3 N10 100.9(2) . . ?
N16 S4 N15 101.4(2) . . ?
N12 S6 N11 101.17(19) . . ?
N29 S7 N30 101.20(19) . . ?
N1 S9 N2 101.28(19) . . ?
N32 S10 N31 101.0(2) . . ?
C10 N11 S6 103.9(3) . . ?
N13 C7 N19 128.4(4) . . ?
N13 C7 C10 123.7(4) . . ?
N19 C7 C10 107.9(4) . . ?
C27 N9 S3 104.4(3) . . ?
C1 N1 S9 104.6(3) . . ?
N5 C5 N6 129.2(4) . . ?
N5 C5 C25 122.7(4) . . ?
N6 C5 C25 108.0(4) . . ?
N14 C8 N19 127.4(4) . . ?
N14 C8 C9 124.2(4) . . ?
N19 C8 C9 108.4(4) . . ?
C6 N17 C12 122.2(4) . . ?
C2 N2 S9 103.6(3) . . ?
C5 N6 C6 109.5(4) . . ?
C5 N6 Ga1 123.9(3) . . ?
C6 N6 Ga1 125.3(3) . . ?
N16 C11 C13 114.7(4) . . ?
N16 C11 C14 137.7(4) . . ?
C13 C11 C14 107.5(4) . . ?
C26 N10 S3 103.9(3) . . ?
N4 C4 N3 128.4(4) . . ?
N4 C4 C2 123.3(4) . . ?
N3 C4 C2 108.3(4) . . ?
C13 N15 S4 103.4(3) . . ?
C4 N4 C23 122.4(4) . . ?
C7 N13 C18 122.6(4) . . ?
C12 N18 C14 109.7(4) . . ?
C12 N18 Ga1 124.6(3) . . ?
C14 N18 Ga1 124.6(3) . . ?
N17 C12 N18 129.1(4) . . ?
N17 C12 C13 123.1(4) . . ?
N18 C12 C13 107.7(4) . . ?
C8 N19 C7 109.0(3) . . ?
C8 N19 Ga2 125.3(3) . . ?
C7 N19 Ga2 124.8(3) . . ?
C5 N5 C3 122.4(4) . . ?
C17 N14 C8 122.9(4) . . ?
N12 C9 C10 114.8(4) . . ?
N12 C9 C8 138.0(4) . . ?
C10 C9 C8 107.1(4) . . ?
C4 N3 C3 108.9(4) . . ?
C4 N3 Ga1 125.3(3) . . ?
C3 N3 Ga1 124.6(3) . . ?
N15 C13 C11 115.8(4) . . ?
N15 C13 C12 136.7(4) . . ?
C11 C13 C12 107.5(4) . . ?
C9 N12 S6 104.5(3) . . ?
N17 C6 N6 128.3(4) . . ?
N17 C6 C24 123.9(4) . . ?
N6 C6 C24 107.8(4) . . ?
N21 C14 N18 128.1(4) . . ?
N21 C14 C11 124.2(4) . . ?
N18 C14 C11 107.6(4) . . ?
C11 N16 S4 104.6(3) . . ?
N1 C1 C2 114.8(4) . . ?
N1 C1 C3 137.8(4) . . ?
C2 C1 C3 107.4(4) . . ?
N11 C10 C9 115.6(4) . . ?
N11 C10 C7 136.8(4) . . ?
C9 C10 C7 107.5(4) . . ?
N2 C2 C1 115.8(4) . . ?
N2 C2 C4 137.1(4) . . ?
C1 C2 C4 107.1(4) . . ?
N5 C3 N3 127.6(4) . . ?
N5 C3 C1 124.1(4) . . ?
N3 C3 C1 108.3(4) . . ?
C29 N29 S7 104.9(3) . . ?
C23 N20 C16 108.5(4) . . ?
C23 N20 Ga1 126.0(3) . . ?
C16 N20 Ga1 123.6(3) . . ?
C20 N26 C21 109.4(3) . . ?
C20 N26 Ga2 125.4(3) . . ?
C21 N26 Ga2 123.8(3) . . ?
C30 N30 S7 104.2(3) . . ?
C21 N27 C33 122.3(4) . . ?
N28 C20 N26 128.4(4) . . ?
N28 C20 C30 123.3(4) . . ?
N26 C20 C30 108.2(4) . . ?
N14 C17 N22 128.7(4) . . ?
N14 C17 C27 123.3(4) . . ?
N22 C17 C27 107.9(4) . . ?
N33 C15 C22 116.0(4) . . ?
N33 C15 C16 136.7(4) . . ?
C22 C15 C16 107.3(4) . . ?
N13 C18 N23 128.3(4) . . ?
N13 C18 C31 123.1(4) . . ?
N23 C18 C31 108.6(4) . . ?
N27 C21 N26 128.5(4) . . ?
N27 C21 C29 123.8(4) . . ?
N26 C21 C29 107.6(4) . . ?
C28 N28 C20 122.1(4) . . ?
C28 N22 C17 109.4(4) . . ?
C28 N22 Ga2 125.9(3) . . ?
C17 N22 Ga2 123.5(3) . . ?
C14 N21 C16 122.9(4) . . ?
N21 C16 N20 127.8(4) . . ?
N21 C16 C15 123.6(4) . . ?
N20 C16 C15 108.4(4) . . ?
C18 N23 C33 109.0(4) . . ?
C18 N23 Ga2 125.5(3) . . ?
C33 N23 Ga2 124.0(3) . . ?
N29 C29 C30 114.6(4) . . ?
N29 C29 C21 137.9(4) . . ?
C30 C29 C21 107.4(4) . . ?
N34 C22 C15 114.6(4) . . ?
N34 C22 C23 138.3(4) . . ?
C15 C22 C23 107.1(4) . . ?
N35 C24 C25 115.5(4) . . ?
N35 C24 C6 137.3(4) . . ?
C25 C24 C6 107.1(4) . . ?
N32 C31 C32 114.8(4) . . ?
N32 C31 C18 138.6(4) . . ?
C32 C31 C18 106.6(4) . . ?
C32 N31 S10 103.9(3) . . ?
N10 C26 C27 115.2(4) . . ?
N10 C26 C28 137.4(4) . . ?
C27 C26 C28 107.3(4) . . ?
C31 N32 S10 105.1(3) . . ?
N9 C27 C26 115.6(4) . . ?
N9 C27 C17 136.8(4) . . ?
C26 C27 C17 107.5(4) . . ?
N36 C25 C24 115.5(4) . . ?
N36 C25 C5 136.9(4) . . ?
C24 C25 C5 107.5(4) . . ?
N28 C28 N22 128.5(4) . . ?
N28 C28 C26 123.7(4) . . ?
N22 C28 C26 107.8(4) . . ?
N30 C30 C29 115.1(4) . . ?
N30 C30 C20 137.6(4) . . ?
C29 C30 C20 107.3(4) . . ?
N4 C23 N20 127.8(4) . . ?
N4 C23 C22 123.6(4) . . ?
N20 C23 C22 108.6(4) . . ?
N31 C32 C31 115.3(4) . . ?
N31 C32 C33 137.1(4) . . ?
C31 C32 C33 107.5(4) . . ?
N27 C33 N23 128.5(4) . . ?
N27 C33 C32 123.3(4) . . ?
N23 C33 C32 108.2(4) . . ?
N34 S11 N33 100.9(2) . . ?
N35 S12 N36 101.3(2) . . ?
C15 N33 S11 103.9(3) . . ?
C24 N35 S12 104.1(3) . . ?
C25 N36 S12 103.6(3) . . ?
C22 N34 S11 104.6(3) . . ?

loop_
_geom_bond_atom_site_label_1
_geom_bond_atom_site_label_2
_geom_bond_distance
_geom_bond_site_symmetry_2
_geom_bond_publ_flag
Ga1 N6 2.007(4) . ?
Ga1 N18 2.010(4) . ?
Ga1 N3 2.013(4) . ?
Ga1 N20 2.014(4) . ?
Ga1 Cl1 2.1947(13) . ?
Ga2 N23 2.006(3) . ?
Ga2 N19 2.014(4) . ?
Ga2 N22 2.014(4) . ?
Ga2 N26 2.016(4) . ?
Ga2 Cl2 2.1917(13) . ?
S3 N9 1.639(4) . ?
S3 N10 1.641(4) . ?
S4 N16 1.631(4) . ?
S4 N15 1.646(4) . ?
S6 N12 1.629(4) . ?
S6 N11 1.643(4) . ?
S7 N29 1.629(4) . ?
S7 N30 1.640(4) . ?
S9 N1 1.633(4) . ?
S9 N2 1.644(4) . ?
S10 N32 1.633(4) . ?
S10 N31 1.638(4) . ?
N11 C10 1.325(5) . ?
C7 N13 1.321(6) . ?
C7 N19 1.395(5) . ?
C7 C10 1.446(6) . ?
N9 C27 1.321(6) . ?
N1 C1 1.331(6) . ?
C5 N5 1.315(6) . ?
C5 N6 1.382(5) . ?
C5 C25 1.455(6) . ?
C8 N14 1.318(6) . ?
C8 N19 1.379(5) . ?
C8 C9 1.451(6) . ?
N17 C6 1.314(6) . ?
N17 C12 1.317(5) . ?
N2 C2 1.334(5) . ?
N6 C6 1.386(5) . ?
C11 N16 1.331(6) . ?
C11 C13 1.396(6) . ?
C11 C14 1.455(6) . ?
N10 C26 1.336(6) . ?
C4 N4 1.326(5) . ?
C4 N3 1.386(5) . ?
C4 C2 1.457(6) . ?
N15 C13 1.336(6) . ?
N4 C23 1.328(5) . ?
N13 C18 1.323(6) . ?
N18 C12 1.385(5) . ?
N18 C14 1.391(5) . ?
C12 C13 1.456(6) . ?
N5 C3 1.319(5) . ?
N14 C17 1.317(5) . ?
C9 N12 1.334(6) . ?
C9 C10 1.396(6) . ?
N3 C3 1.391(5) . ?
C6 C24 1.462(6) . ?
C14 N21 1.316(6) . ?
C1 C2 1.395(6) . ?
C1 C3 1.451(6) . ?
N29 C29 1.332(5) . ?
N20 C23 1.380(5) . ?
N20 C16 1.398(5) . ?
N26 C20 1.390(5) . ?
N26 C21 1.392(5) . ?
N30 C30 1.336(5) . ?
N27 C21 1.310(6) . ?
N27 C33 1.326(5) . ?
C20 N28 1.324(5) . ?
C20 C30 1.446(6) . ?
C17 N22 1.390(5) . ?
C17 C27 1.457(6) . ?
C15 N33 1.321(5) . ?
C15 C22 1.397(6) . ?
C15 C16 1.445(6) . ?
C18 N23 1.377(5) . ?
C18 C31 1.452(6) . ?
C21 C29 1.455(6) . ?
N28 C28 1.321(5) . ?
N22 C28 1.385(5) . ?
N21 C16 1.323(6) . ?
N23 C33 1.382(5) . ?
C29 C30 1.405(6) . ?
C22 N34 1.328(6) . ?
C22 C23 1.455(6) . ?
C24 N35 1.324(6) . ?
C24 C25 1.392(6) . ?
C31 N32 1.323(6) . ?
C31 C32 1.396(6) . ?
N31 C32 1.340(6) . ?
C26 C27 1.390(6) . ?
C26 C28 1.464(6) . ?
C25 N36 1.334(6) . ?
C32 C33 1.443(6) . ?
S11 N34 1.637(4) . ?
S11 N33 1.641(4) . ?
S12 N35 1.640(4) . ?
S12 N36 1.642(4) . ?
